data_7239216
loop_
_publ_author_name
'Maaliki, Carine'
'Canac, Yves'
'Lepetit, Christine'
'Duhayon, Carine'
'Chauvin, Remi'

_publ_section_title
;
 P-oxidation of gem-dicationic phosphines
;
_journal_issue 43
_journal_name_full 'RSC Advances'
_journal_page_first 20391
_journal_paper_doi 10.1039/c3ra43563f
_journal_volume 3
_journal_year 2013
_chemical_formula_moiety 'C18 H23 N4 P, 2(C F3 O3 S) '
_chemical_formula_sum 'C20 H23 F6 N4 O6 P S2'
_chemical_formula_weight 624.52
_space_group_IT_number 14
_space_group_name_Hall '-P 2ybc'
_space_group_name_H-M_alt 'P 1 21/c 1'
_symmetry_cell_setting monoclinic
_symmetry_space_group_name_Hall '-P 2ybc'
_symmetry_space_group_name_H-M 'P 1 21/c 1'
_atom_sites_solution_hydrogens difmap
_atom_sites_solution_primary other
_cell_angle_alpha 90
_cell_angle_beta 107.6226(18)
_cell_angle_gamma 90
_cell_formula_units_Z 8
_cell_length_a 15.7038(3)
_cell_length_b 25.3224(3)
_cell_length_c 13.7018(2)
_cell_measurement_reflns_used 19220
_cell_measurement_temperature 100
_cell_measurement_theta_max 61
_cell_measurement_theta_min 3
_cell_volume 5192.93(15)
_computing_cell_refinement 'CrysAlis, (Oxford Diffraction, 2002)'
_computing_data_collection 'Gemini, (Oxford Diffraction, 2006)'
_computing_data_reduction 'CrysAlis, (Oxford Diffraction, 2002)'
_computing_molecular_graphics 'CAMERON (Watkin et al., 1996)'
_computing_publication_material 'CRYSTALS (Betteridge et al., 2003)'
_computing_structure_refinement 'CRYSTALS (Betteridge et al., 2003)'
_computing_structure_solution 'Superflip (Palatinus & Chapuis, 2007)'
_diffrn_ambient_temperature 100
_diffrn_measured_fraction_theta_full 0.998
_diffrn_measured_fraction_theta_max 0.998
_diffrn_measurement_device Area
_diffrn_measurement_device_type 'Oxford Diffraction Gemini'
_diffrn_measurement_method '\f & \w scans'
_diffrn_radiation_monochromator graphite
_diffrn_radiation_type 'Cu K\a'
_diffrn_radiation_wavelength 1.54180
_diffrn_reflns_av_R_equivalents 0.032
_diffrn_reflns_limit_h_max 17
_diffrn_reflns_limit_h_min -17
_diffrn_reflns_limit_k_max 28
_diffrn_reflns_limit_k_min -28
_diffrn_reflns_limit_l_max 13
_diffrn_reflns_limit_l_min -15
_diffrn_reflns_number 40366
_diffrn_reflns_theta_full 60.681
_diffrn_reflns_theta_max 60.681
_diffrn_reflns_theta_min 3.430
_diffrn_standards_number 0
_exptl_absorpt_coefficient_mu 3.256
_exptl_absorpt_correction_T_max 0.72
_exptl_absorpt_correction_T_min 0.50
_exptl_absorpt_correction_type multi-scan
_exptl_absorpt_process_details 'CrysAlis, (Oxford Diffraction, 2002)'
_exptl_crystal_colour colorless
_exptl_crystal_density_diffrn 1.598
_exptl_crystal_density_method 'not measured'
_exptl_crystal_description planar
_exptl_crystal_F_000 2560
_exptl_crystal_size_max 0.250
_exptl_crystal_size_mid 0.200
_exptl_crystal_size_min 0.100
_refine_diff_density_max 0.76
_refine_diff_density_min -0.41
_refine_ls_extinction_method None
_refine_ls_goodness_of_fit_ref 1.1819
_refine_ls_hydrogen_treatment constr
_refine_ls_matrix_type full
_refine_ls_number_parameters 703
_refine_ls_number_reflns 7045
_refine_ls_number_restraints 0
_refine_ls_R_factor_all 0.0378
_refine_ls_R_factor_gt 0.0334
_refine_ls_shift/su_max 0.0008503
_refine_ls_shift/su_mean 0.0000446
_refine_ls_structure_factor_coef F
_refine_ls_weighting_details
;
Method, part 1, Chebychev polynomial, (Watkin, 1994, Prince, 1982)
[weight] = 1.0/[A~0~*T~0~(x)+A~1~*T~1~(x) ... +A~n-1~]*T~n-1~(x)]
where A~i~ are the Chebychev coefficients listed below and x= Fcalc/Fmax
Method = Robust Weighting (Prince, 1982)
W = [weight] * [1-(deltaF/6*sigmaF)^2^]^2^
A~i~ are:
4.67 -1.16 3.20
;
_refine_ls_weighting_scheme calc
_refine_ls_wR_factor_all 0.0356
_refine_ls_wR_factor_gt 0.0337
_refine_ls_wR_factor_ref 0.0337
_reflns_limit_h_max 16
_reflns_limit_h_min -17
_reflns_limit_k_max 28
_reflns_limit_k_min 0
_reflns_limit_l_max 15
_reflns_limit_l_min 0
_reflns_number_gt 7045
_reflns_number_total 7866
_reflns_threshold_expression I>2.0\s(I)
_oxford_refine_ls_r_factor_ref 0.0334
_oxford_reflns_number_all 7825
_oxford_reflns_threshold_expression_ref I>2.0\s(I)
_cod_data_source_file c3ra43563f.txt
_cod_data_source_block 2
_cod_depositor_comments
;
The following automatic conversions were performed:

data item '_atom_sites_solution_primary' value 'Other' was changed to
'other' in accordance with the
/home/saulius/struct/COD-crude-data/automatic-downloads/DataCite-retrospective/RSC/depositions/lib/dictionaries/cif_core.dic
dictionary named 'cif_core.dic' version 2.4.2 last updated on
2011-04-26.

Automatic conversion script
Id: cif_fix_values 6909 2019-04-08 15:41:33Z antanas 
;
_cod_original_cell_volume 5192.91(15)
_cod_original_sg_symbol_Hall '-P 2ybc '
_cod_original_sg_symbol_H-M 'P 21/c '
_cod_original_formula_sum 'C20 H23 F6 N4 O6 P S2 '
_cod_database_code 7239216

loop_
_symmetry_equiv_pos_as_xyz
x,y,z
-x,-y,-z
x,-y+1/2,z+1/2
-x,y+1/2,-z+1/2

loop_
_atom_site_label
_atom_site_type_symbol
_atom_site_fract_x
_atom_site_fract_y
_atom_site_fract_z
_atom_site_U_iso_or_equiv
_atom_site_occupancy
_atom_site_adp_type
_atom_site_refinement_flags_posn
N1 N 0.62960(10) 0.10838(6) 0.39266(12) 0.0183 1.0000 Uani .
N2 N 0.76978(10) 0.11432(6) 0.40726(11) 0.0163 1.0000 Uani .
N3 N 0.86541(10) 0.20535(6) 0.52066(11) 0.0155 1.0000 Uani .
N4 N 0.78031(10) 0.26046(6) 0.56696(11) 0.0160 1.0000 Uani .
N5 N 0.11041(10) 0.11149(6) -0.08651(11) 0.0148 1.0000 Uani .
N6 N 0.24610(10) 0.11107(6) -0.09274(11) 0.0150 1.0000 Uani .
N7 N 0.35858(10) 0.19827(6) 0.01298(11) 0.0159 1.0000 Uani .
N8 N 0.28854(10) 0.25548(6) 0.07610(12) 0.0173 1.0000 Uani .
O1 O 0.73388(13) -0.09204(6) 0.49382(14) 0.0496 1.0000 Uani .
O2 O 0.74884(12) -0.03659(7) 0.35635(14) 0.0493 1.0000 Uani .
O3 O 0.71188(12) 0.00280(6) 0.49571(13) 0.0416 1.0000 Uani .
O4 O 0.54928(9) 0.22893(5) 0.40917(10) 0.0255 1.0000 Uani .
O5 O 0.51444(10) 0.19975(5) 0.23263(10) 0.0287 1.0000 Uani .
O6 O 0.66458(9) 0.22978(5) 0.32497(11) 0.0257 1.0000 Uani .
O7 O 0.78372(10) 0.50188(5) 0.52873(11) 0.0292 1.0000 Uani .
O8 O 0.76906(10) 0.41496(6) 0.59577(12) 0.0361 1.0000 Uani .
O9 O 0.84298(10) 0.42502(6) 0.46619(11) 0.0356 1.0000 Uani .
O10 O 1.00791(10) 0.29368(5) 0.26082(11) 0.0284 1.0000 Uani .
O11 O 1.06898(9) 0.26257(5) 0.43590(10) 0.0227 1.0000 Uani .
O12 O 1.16561(9) 0.27100(6) 0.32823(11) 0.0283 1.0000 Uani .
F1 F 0.55648(9) -0.01326(5) 0.30774(12) 0.0506 1.0000 Uani .
F2 F 0.54608(13) -0.05878(13) 0.43425(17) 0.1216 1.0000 Uani .
F3 F 0.57771(15) -0.09550(6) 0.31231(16) 0.0901 1.0000 Uani .
F4 F 0.45244(8) 0.30709(5) 0.26655(10) 0.0328 1.0000 Uani .
F5 F 0.54549(8) 0.30804(4) 0.17856(8) 0.0283 1.0000 Uani .
F6 F 0.58747(8) 0.33416(5) 0.33509(9) 0.0327 1.0000 Uani .
F7 F 0.91575(9) 0.47699(5) 0.73266(8) 0.0353 1.0000 Uani .
F8 F 0.97878(8) 0.48947(5) 0.61576(9) 0.0320 1.0000 Uani .
F9 F 0.96672(9) 0.41082(5) 0.66858(11) 0.0402 1.0000 Uani .
F10 F 0.96661(8) 0.18316(5) 0.28980(9) 0.0311 1.0000 Uani .
F11 F 1.05157(8) 0.19025(4) 0.19276(9) 0.0285 1.0000 Uani .
F12 F 1.10535(8) 0.16147(4) 0.34698(9) 0.0326 1.0000 Uani .
C1 C 0.77511(12) 0.11856(7) 0.68858(13) 0.0162 1.0000 Uani .
C2 C 0.70900(12) 0.12266(7) 0.45715(14) 0.0154 1.0000 Uani .
C3 C 0.64064(13) 0.09214(7) 0.30182(14) 0.0215 1.0000 Uani .
C4 C 0.72737(13) 0.09555(7) 0.31016(14) 0.0206 1.0000 Uani .
C5 C 0.86529(12) 0.11540(7) 0.45102(13) 0.0164 1.0000 Uani .
C6 C 0.91213(13) 0.07111(7) 0.43684(15) 0.0203 1.0000 Uani .
C7 C 1.00432(13) 0.07048(8) 0.47505(15) 0.0234 1.0000 Uani .
C8 C 1.04962(13) 0.11307(8) 0.52976(15) 0.0227 1.0000 Uani .
C9 C 1.00299(13) 0.15674(7) 0.54606(14) 0.0193 1.0000 Uani .
C10 C 0.91046(12) 0.15831(7) 0.50575(14) 0.0161 1.0000 Uani .
C11 C 0.89561(13) 0.25536(7) 0.50877(15) 0.0202 1.0000 Uani .
C12 C 0.84224(13) 0.28958(7) 0.53795(14) 0.0200 1.0000 Uani .
C13 C 0.79448(12) 0.20894(7) 0.55649(13) 0.0141 1.0000 Uani .
C14 C 0.85738(13) 0.08739(8) 0.68561(14) 0.0203 1.0000 Uani .
C15 C 0.70322(13) 0.08045(7) 0.70100(15) 0.0201 1.0000 Uani .
C16 C 0.79878(13) 0.15945(7) 0.77545(14) 0.0200 1.0000 Uani .
C17 C 0.54579(13) 0.10554(8) 0.41802(16) 0.0247 1.0000 Uani .
C18 C 0.70950(13) 0.28353(8) 0.60338(16) 0.0224 1.0000 Uani .
C19 C 0.28365(12) 0.10940(7) 0.19390(14) 0.0179 1.0000 Uani .
C20 C 0.19515(12) 0.12201(7) -0.03148(13) 0.0147 1.0000 Uani .
C21 C 0.10818(13) 0.09422(7) -0.18193(14) 0.0178 1.0000 Uani .
C22 C 0.19265(13) 0.09376(7) -0.18623(14) 0.0179 1.0000 Uani .
C23 C 0.34187(12) 0.10902(7) -0.06333(13) 0.0157 1.0000 Uani .
C24 C 0.38128(13) 0.06420(7) -0.08871(14) 0.0198 1.0000 Uani .
C25 C 0.47295(13) 0.06057(8) -0.06283(15) 0.0233 1.0000 Uani .
C26 C 0.52674(13) 0.10081(8) -0.00873(15) 0.0232 1.0000 Uani .
C27 C 0.48789(13) 0.14555(8) 0.01706(14) 0.0199 1.0000 Uani .
C28 C 0.39546(12) 0.15004(7) -0.01120(14) 0.0166 1.0000 Uani .
C29 C 0.38773(13) 0.24760(7) -0.00577(14) 0.0195 1.0000 Uani .
C30 C 0.34308(13) 0.28299(8) 0.03353(15) 0.0212 1.0000 Uani .
C31 C 0.29731(12) 0.20353(7) 0.06322(13) 0.0150 1.0000 Uani .
C32 C 0.36099(13) 0.07835(8) 0.17673(15) 0.0212 1.0000 Uani .
C33 C 0.31520(13) 0.14512(8) 0.28892(14) 0.0234 1.0000 Uani .
C34 C 0.21132(13) 0.07111(8) 0.20540(15) 0.0224 1.0000 Uani .
C35 C 0.03150(12) 0.11489(8) -0.05030(15) 0.0204 1.0000 Uani .
C36 C 0.23023(14) 0.28048(8) 0.12908(16) 0.0251 1.0000 Uani .
C37 C 0.59118(17) -0.05250(10) 0.3703(2) 0.0420 1.0000 Uani .
C38 C 0.53763(13) 0.29880(8) 0.27123(15) 0.0220 1.0000 Uani .
C39 C 0.92466(14) 0.45694(8) 0.64606(15) 0.0234 1.0000 Uani .
C40 C 1.04887(13) 0.19589(8) 0.28877(15) 0.0210 1.0000 Uani .
S1 S 1.07602(3) 0.263554(17) 0.33289(3) 0.0167 1.0000 Uani .
S2 S 0.57047(3) 0.231613(17) 0.31390(3) 0.0171 1.0000 Uani .
S3 S 0.81719(3) 0.449348(17) 0.54746(3) 0.0189 1.0000 Uani .
S4 S 0.70950(3) -0.043952(19) 0.43765(4) 0.0243 1.0000 Uani .
P1 P 0.71628(3) 0.159019(17) 0.57472(3) 0.0137 1.0000 Uani .
P2 P 0.22060(3) 0.155756(18) 0.09168(3) 0.0142 1.0000 Uani .
H31 H 0.5942 0.0809 0.2457 0.0246 1.0000 Uiso R
H41 H 0.7553 0.0876 0.2614 0.0251 1.0000 Uiso R
H61 H 0.8805 0.0419 0.4011 0.0246 1.0000 Uiso R
H71 H 1.0363 0.0411 0.4643 0.0281 1.0000 Uiso R
H81 H 1.1118 0.1127 0.5563 0.0267 1.0000 Uiso R
H91 H 1.0331 0.1851 0.5854 0.0230 1.0000 Uiso R
H111 H 0.9443 0.2623 0.4843 0.0233 1.0000 Uiso R
H121 H 0.8443 0.3268 0.5387 0.0237 1.0000 Uiso R
H143 H 0.9044 0.1107 0.6814 0.0304 1.0000 Uiso R
H142 H 0.8788 0.0672 0.7477 0.0301 1.0000 Uiso R
H141 H 0.8435 0.0640 0.6284 0.0302 1.0000 Uiso R
H151 H 0.6504 0.1004 0.7007 0.0292 1.0000 Uiso R
H152 H 0.7256 0.0619 0.7655 0.0293 1.0000 Uiso R
H153 H 0.6876 0.0549 0.6454 0.0303 1.0000 Uiso R
H163 H 0.7477 0.1809 0.7725 0.0296 1.0000 Uiso R
H162 H 0.8469 0.1819 0.7693 0.0291 1.0000 Uiso R
H161 H 0.8168 0.1408 0.8388 0.0297 1.0000 Uiso R
H173 H 0.4988 0.1144 0.3584 0.0377 1.0000 Uiso R
H172 H 0.5474 0.1303 0.4714 0.0368 1.0000 Uiso R
H171 H 0.5381 0.0708 0.4388 0.0372 1.0000 Uiso R
H181 H 0.6534 0.2675 0.5661 0.0344 1.0000 Uiso R
H182 H 0.7223 0.2771 0.6742 0.0341 1.0000 Uiso R
H183 H 0.7083 0.3205 0.5904 0.0345 1.0000 Uiso R
H211 H 0.0557 0.0850 -0.2333 0.0215 1.0000 Uiso R
H221 H 0.2130 0.0838 -0.2405 0.0215 1.0000 Uiso R
H241 H 0.3460 0.0366 -0.1231 0.0235 1.0000 Uiso R
H251 H 0.4987 0.0302 -0.0810 0.0285 1.0000 Uiso R
H261 H 0.5897 0.0979 0.0104 0.0284 1.0000 Uiso R
H271 H 0.5234 0.1726 0.0545 0.0236 1.0000 Uiso R
H291 H 0.4303 0.2538 -0.0390 0.0230 1.0000 Uiso R
H301 H 0.3472 0.3195 0.0345 0.0258 1.0000 Uiso R
H323 H 0.3416 0.0574 0.1164 0.0311 1.0000 Uiso R
H322 H 0.4083 0.1015 0.1720 0.0319 1.0000 Uiso R
H321 H 0.3856 0.0549 0.2327 0.0321 1.0000 Uiso R
H331 H 0.2662 0.1660 0.2964 0.0343 1.0000 Uiso R
H332 H 0.3630 0.1678 0.2831 0.0342 1.0000 Uiso R
H333 H 0.3368 0.1224 0.3478 0.0353 1.0000 Uiso R
H343 H 0.1610 0.0905 0.2126 0.0340 1.0000 Uiso R
H342 H 0.2369 0.0498 0.2664 0.0340 1.0000 Uiso R
H341 H 0.1924 0.0480 0.1465 0.0341 1.0000 Uiso R
H353 H -0.0170 0.1289 -0.1048 0.0317 1.0000 Uiso R
H352 H 0.0437 0.1375 0.0078 0.0318 1.0000 Uiso R
H351 H 0.0161 0.0802 -0.0341 0.0319 1.0000 Uiso R
H361 H 0.1725 0.2656 0.1045 0.0397 1.0000 Uiso R
H362 H 0.2542 0.2746 0.2000 0.0393 1.0000 Uiso R
H363 H 0.2280 0.3168 0.1146 0.0391 1.0000 Uiso R

loop_
_atom_site_aniso_label
_atom_site_aniso_U_11
_atom_site_aniso_U_22
_atom_site_aniso_U_33
_atom_site_aniso_U_23
_atom_site_aniso_U_13
_atom_site_aniso_U_12
N1 0.0181(8) 0.0151(8) 0.0189(8) 0.0012(6) 0.0015(7) -0.0009(6)
N2 0.0188(8) 0.0127(7) 0.0166(8) -0.0007(6) 0.0041(7) 0.0000(6)
N3 0.0171(8) 0.0124(8) 0.0172(8) -0.0005(6) 0.0055(6) -0.0008(6)
N4 0.0169(8) 0.0147(8) 0.0158(8) -0.0001(6) 0.0041(6) 0.0017(6)
N5 0.0128(8) 0.0123(7) 0.0181(8) 0.0025(6) 0.0028(6) 0.0004(6)
N6 0.0155(8) 0.0132(7) 0.0163(8) 0.0004(6) 0.0050(6) 0.0007(6)
N7 0.0151(8) 0.0146(8) 0.0185(8) -0.0002(6) 0.0058(6) -0.0003(6)
N8 0.0173(8) 0.0161(8) 0.0180(8) -0.0020(6) 0.0046(6) -0.0014(6)
O1 0.0602(12) 0.0269(9) 0.0547(11) 0.0108(8) 0.0069(9) 0.0007(8)
O2 0.0553(11) 0.0550(11) 0.0503(11) -0.0003(9) 0.0349(9) 0.0081(9)
O3 0.0525(10) 0.0279(8) 0.0384(9) -0.0111(7) 0.0046(8) 0.0042(7)
O4 0.0283(8) 0.0278(7) 0.0239(7) 0.0057(6) 0.0131(6) 0.0055(6)
O5 0.0362(8) 0.0226(7) 0.0240(7) -0.0007(6) 0.0039(6) -0.0051(6)
O6 0.0216(7) 0.0277(8) 0.0297(8) 0.0047(6) 0.0107(6) 0.0060(6)
O7 0.0334(8) 0.0184(7) 0.0292(8) -0.0001(6) -0.0004(6) 0.0062(6)
O8 0.0352(9) 0.0369(9) 0.0385(9) 0.0066(7) 0.0144(7) -0.0101(7)
O9 0.0365(9) 0.0409(9) 0.0315(8) -0.0172(7) 0.0136(7) 0.0000(7)
O10 0.0345(8) 0.0207(7) 0.0270(8) 0.0017(6) 0.0050(6) 0.0042(6)
O11 0.0277(7) 0.0227(7) 0.0206(7) -0.0034(6) 0.0116(6) -0.0035(6)
O12 0.0253(8) 0.0307(8) 0.0339(8) -0.0075(6) 0.0163(6) -0.0093(6)
F1 0.0372(8) 0.0323(8) 0.0672(10) 0.0012(7) -0.0071(7) -0.0029(6)
F2 0.0472(11) 0.236(3) 0.0902(15) 0.0490(18) 0.0339(11) -0.0304(15)
F3 0.1155(17) 0.0286(9) 0.0888(14) -0.0055(9) -0.0254(12) -0.0288(9)
F4 0.0246(6) 0.0336(7) 0.0429(7) 0.0122(6) 0.0143(5) 0.0123(5)
F5 0.0349(7) 0.0270(6) 0.0250(6) 0.0086(5) 0.0122(5) 0.0005(5)
F6 0.0419(7) 0.0214(6) 0.0377(7) -0.0073(5) 0.0162(6) -0.0043(5)
F7 0.0484(8) 0.0364(7) 0.0176(6) 0.0016(5) 0.0048(5) 0.0033(6)
F8 0.0279(6) 0.0287(6) 0.0376(7) 0.0023(5) 0.0074(5) -0.0060(5)
F9 0.0380(7) 0.0218(6) 0.0534(8) 0.0088(6) 0.0027(6) 0.0107(5)
F10 0.0300(7) 0.0283(6) 0.0400(7) -0.0100(5) 0.0182(6) -0.0128(5)
F11 0.0381(7) 0.0266(6) 0.0250(6) -0.0089(5) 0.0158(5) -0.0040(5)
F12 0.0430(7) 0.0195(6) 0.0382(7) 0.0060(5) 0.0165(6) 0.0094(5)
C1 0.0169(9) 0.0171(9) 0.0138(9) 0.0022(7) 0.0034(7) 0.0006(7)
C2 0.0164(9) 0.0116(9) 0.0171(9) 0.0024(7) 0.0035(7) -0.0002(7)
C3 0.0262(11) 0.0182(10) 0.0156(9) -0.0011(8) -0.0004(8) -0.0014(8)
C4 0.0295(11) 0.0159(9) 0.0160(10) -0.0010(8) 0.0065(8) 0.0002(8)
C5 0.0198(10) 0.0166(9) 0.0149(9) 0.0021(7) 0.0084(8) 0.0006(8)
C6 0.0281(11) 0.0144(9) 0.0217(10) 0.0004(8) 0.0127(8) 0.0004(8)
C7 0.0262(11) 0.0181(10) 0.0307(11) 0.0035(8) 0.0157(9) 0.0070(8)
C8 0.0183(10) 0.0233(10) 0.0294(11) 0.0058(9) 0.0113(8) 0.0026(8)
C9 0.0192(10) 0.0186(10) 0.0213(10) 0.0009(8) 0.0081(8) -0.0017(8)
C10 0.0193(10) 0.0148(9) 0.0168(9) 0.0024(7) 0.0093(8) 0.0029(7)
C11 0.0236(10) 0.0162(10) 0.0230(10) 0.0003(8) 0.0103(8) -0.0025(8)
C12 0.0244(10) 0.0123(9) 0.0230(10) -0.0007(7) 0.0068(8) -0.0012(8)
C13 0.0161(9) 0.0131(9) 0.0117(9) -0.0005(7) 0.0025(7) 0.0012(7)
C14 0.0197(10) 0.0218(10) 0.0181(10) 0.0053(8) 0.0040(8) 0.0042(8)
C15 0.0220(10) 0.0179(10) 0.0212(10) 0.0028(8) 0.0077(8) -0.0002(8)
C16 0.0240(10) 0.0186(10) 0.0164(9) 0.0003(8) 0.0048(8) 0.0001(8)
C17 0.0163(10) 0.0257(11) 0.0288(11) 0.0009(9) 0.0020(8) -0.0041(8)
C18 0.0235(10) 0.0173(10) 0.0287(11) -0.0025(8) 0.0113(9) 0.0043(8)
C19 0.0165(9) 0.0199(10) 0.0157(9) 0.0005(8) 0.0026(7) -0.0010(8)
C20 0.0149(9) 0.0117(9) 0.0167(9) 0.0022(7) 0.0033(7) -0.0002(7)
C21 0.0198(10) 0.0137(9) 0.0167(9) 0.0010(7) 0.0005(8) -0.0016(7)
C22 0.0241(10) 0.0136(9) 0.0148(9) -0.0009(7) 0.0044(8) 0.0002(8)
C23 0.0151(9) 0.0176(9) 0.0150(9) 0.0034(7) 0.0057(7) 0.0010(7)
C24 0.0233(10) 0.0167(10) 0.0211(10) -0.0003(8) 0.0094(8) 0.0010(8)
C25 0.0258(11) 0.0202(10) 0.0279(11) 0.0026(8) 0.0141(9) 0.0066(8)
C26 0.0178(10) 0.0285(11) 0.0255(11) 0.0044(9) 0.0097(8) 0.0035(8)
C27 0.0174(10) 0.0228(10) 0.0202(10) 0.0008(8) 0.0070(8) -0.0015(8)
C28 0.0189(10) 0.0165(9) 0.0162(9) 0.0013(7) 0.0080(8) 0.0015(7)
C29 0.0202(10) 0.0161(9) 0.0223(10) 0.0011(8) 0.0068(8) -0.0048(8)
C30 0.0230(10) 0.0161(10) 0.0242(10) 0.0007(8) 0.0067(8) -0.0028(8)
C31 0.0138(9) 0.0152(9) 0.0151(9) -0.0008(7) 0.0029(7) -0.0005(7)
C32 0.0189(10) 0.0239(10) 0.0196(10) 0.0022(8) 0.0039(8) 0.0032(8)
C33 0.0230(10) 0.0286(11) 0.0180(10) -0.0023(8) 0.0053(8) -0.0017(8)
C34 0.0221(10) 0.0216(10) 0.0225(10) 0.0044(8) 0.0053(8) -0.0015(8)
C35 0.0146(9) 0.0221(10) 0.0245(10) -0.0009(8) 0.0060(8) -0.0019(8)
C36 0.0253(11) 0.0193(10) 0.0343(12) -0.0069(9) 0.0145(9) 0.0018(8)
C37 0.0436(14) 0.0343(14) 0.0478(15) 0.0056(12) 0.0135(12) -0.0137(11)
C38 0.0226(10) 0.0210(10) 0.0243(10) 0.0018(8) 0.0101(8) 0.0004(8)
C39 0.0293(11) 0.0159(10) 0.0247(11) 0.0044(8) 0.0076(9) 0.0044(8)
C40 0.0245(10) 0.0189(10) 0.0228(10) -0.0030(8) 0.0120(8) -0.0019(8)
S1 0.0187(2) 0.0144(2) 0.0185(2) -0.00180(17) 0.00775(18) -0.00188(17)
S2 0.0181(2) 0.0167(2) 0.0169(2) 0.00199(18) 0.00590(18) 0.00131(18)
S3 0.0232(2) 0.0137(2) 0.0206(2) -0.00117(18) 0.00786(19) 0.00001(18)
S4 0.0328(3) 0.0170(2) 0.0254(3) -0.00233(19) 0.0123(2) 0.0030(2)
P1 0.0129(2) 0.0136(2) 0.0145(2) 0.00113(18) 0.00413(18) 0.00086(17)
P2 0.0127(2) 0.0147(2) 0.0154(2) -0.00049(18) 0.00467(18) -0.00036(17)

loop_
_atom_type_symbol
_atom_type_scat_dispersion_real
_atom_type_scat_dispersion_imag
_atom_type_scat_Cromer_Mann_a1
_atom_type_scat_Cromer_Mann_b1
_atom_type_scat_Cromer_Mann_a2
_atom_type_scat_Cromer_Mann_b2
_atom_type_scat_Cromer_Mann_a3
_atom_type_scat_Cromer_Mann_b3
_atom_type_scat_Cromer_Mann_a4
_atom_type_scat_Cromer_Mann_b4
_atom_type_scat_Cromer_Mann_c
_atom_type_scat_source
C 0.0181 0.0091 2.3100 20.8439 1.0200 10.2075 1.5886 0.5687 0.8650 51.6512 0.2156 'International Tables Vol C 4.2.6.8 and 6.1.1.4'
H 0.0000 0.0000 0.4930 10.5109 0.3229 26.1257 0.1402 3.1424 0.0408 57.7998 0.0030 'International Tables Vol C 4.2.6.8 and 6.1.1.4'
O 0.0492 0.0322 3.0485 13.2771 2.2868 5.7011 1.5463 0.3239 0.8670 32.9089 0.2508 'International Tables Vol C 4.2.6.8 and 6.1.1.4'
N 0.0311 0.0180 12.2126 0.0057 3.1322 9.8933 2.0125 28.9975 1.1663 0.5826 -11.5290 'International Tables Vol C 4.2.6.8 and 6.1.1.4'
P 0.2955 0.4335 6.4345 1.9067 4.1791 27.1570 1.7800 0.5260 1.4908 68.1645 1.1149 'International Tables Vol C 4.2.6.8 and 6.1.1.4'
S 0.3331 0.5567 6.9053 1.4679 5.2034 22.2151 1.4379 0.2536 1.5863 56.1720 0.8669 'International Tables Vol C 4.2.6.8 and 6.1.1.4'
F 0.0727 0.0534 3.5392 10.2825 2.6412 4.2944 1.5170 0.2615 1.0243 26.1476 0.2776 'International Tables Vol C 4.2.6.8 and 6.1.1.4'

loop_
_geom_angle_atom_site_label_1
_geom_angle_atom_site_label_2
_geom_angle_atom_site_label_3
_geom_angle
_geom_angle_publ_flag
C2 N1 C3 109.33(16) yes
C2 N1 C17 125.54(16) yes
C3 N1 C17 124.87(16) yes
C2 N2 C4 109.50(15) yes
C2 N2 C5 126.52(15) yes
C4 N2 C5 123.17(15) yes
C10 N3 C11 123.01(15) yes
C10 N3 C13 127.31(15) yes
C11 N3 C13 109.41(15) yes
C12 N4 C13 109.72(15) yes
C12 N4 C18 124.05(15) yes
C13 N4 C18 126.23(15) yes
C20 N5 C21 109.53(15) yes
C20 N5 C35 126.31(15) yes
C21 N5 C35 124.09(15) yes
C20 N6 C22 109.57(15) yes
C20 N6 C23 126.86(15) yes
C22 N6 C23 122.87(15) yes
C28 N7 C29 123.24(15) yes
C28 N7 C31 127.08(15) yes
C29 N7 C31 109.49(15) yes
C30 N8 C31 110.01(15) yes
C30 N8 C36 123.76(16) yes
C31 N8 C36 126.23(15) yes
C14 C1 C15 109.60(15) yes
C14 C1 C16 111.19(15) yes
C15 C1 C16 110.60(15) yes
C14 C1 P1 118.17(13) yes
C15 C1 P1 104.13(12) yes
C16 C1 P1 102.75(12) yes
N2 C2 N1 106.47(15) yes
N2 C2 P1 131.33(14) yes
N1 C2 P1 120.91(13) yes
N1 C3 C4 108.01(17) yes
N1 C3 H31 124.1 no
C4 C3 H31 127.9 no
N2 C4 C3 106.68(17) yes
N2 C4 H41 125.1 no
C3 C4 H41 128.2 no
N2 C5 C6 117.19(16) yes
N2 C5 C10 122.60(16) yes
C6 C5 C10 120.21(17) yes
C5 C6 C7 119.68(18) yes
C5 C6 H61 119.3 no
C7 C6 H61 121.0 no
C6 C7 C8 120.32(18) yes
C6 C7 H71 120.1 no
C8 C7 H71 119.6 no
C7 C8 C9 120.11(18) yes
C7 C8 H81 120.6 no
C9 C8 H81 119.3 no
C8 C9 C10 120.01(18) yes
C8 C9 H91 120.6 no
C10 C9 H91 119.4 no
N3 C10 C9 118.00(16) yes
N3 C10 C5 122.35(16) yes
C9 C10 C5 119.63(17) yes
N3 C11 C12 106.76(17) yes
N3 C11 H111 124.1 no
C12 C11 H111 129.2 no
N4 C12 C11 107.43(16) yes
N4 C12 H121 124.0 no
C11 C12 H121 128.6 no
N3 C13 N4 106.69(15) yes
N3 C13 P1 131.64(13) yes
N4 C13 P1 121.20(13) yes
C1 C14 H143 110.9 no
C1 C14 H142 108.9 no
H143 C14 H142 108.0 no
C1 C14 H141 111.0 no
H143 C14 H141 108.7 no
H142 C14 H141 109.2 no
C1 C15 H151 109.3 no
C1 C15 H152 109.3 no
H151 C15 H152 109.3 no
C1 C15 H153 110.6 no
H151 C15 H153 109.2 no
H152 C15 H153 109.2 no
C1 C16 H163 110.2 no
C1 C16 H162 109.9 no
H163 C16 H162 109.2 no
C1 C16 H161 107.9 no
H163 C16 H161 109.5 no
H162 C16 H161 110.2 no
N1 C17 H173 107.8 no
N1 C17 H172 109.4 no
H173 C17 H172 109.7 no
N1 C17 H171 108.9 no
H173 C17 H171 110.0 no
H172 C17 H171 110.9 no
N4 C18 H181 108.5 no
N4 C18 H182 109.5 no
H181 C18 H182 110.4 no
N4 C18 H183 107.6 no
H181 C18 H183 110.5 no
H182 C18 H183 110.3 no
C32 C19 C33 111.50(15) yes
C32 C19 C34 109.80(16) yes
C33 C19 C34 110.03(16) yes
C32 C19 P2 118.39(13) yes
C33 C19 P2 103.12(13) yes
C34 C19 P2 103.48(12) yes
N6 C20 N5 106.43(15) yes
N6 C20 P2 131.68(13) yes
N5 C20 P2 120.98(13) yes
N5 C21 C22 107.70(16) yes
N5 C21 H211 124.0 no
C22 C21 H211 128.3 no
N6 C22 C21 106.77(16) yes
N6 C22 H221 124.9 no
C21 C22 H221 128.4 no
N6 C23 C24 117.94(16) yes
N6 C23 C28 122.48(16) yes
C24 C23 C28 119.58(17) yes
C23 C24 C25 120.08(18) yes
C23 C24 H241 120.1 no
C25 C24 H241 119.8 no
C24 C25 C26 120.57(18) yes
C24 C25 H251 119.2 no
C26 C25 H251 120.3 no
C25 C26 C27 119.63(18) yes
C25 C26 H261 120.5 no
C27 C26 H261 119.9 no
C26 C27 C28 120.03(18) yes
C26 C27 H271 120.4 no
C28 C27 H271 119.6 no
N7 C28 C23 122.10(16) yes
N7 C28 C27 117.81(16) yes
C23 C28 C27 120.07(17) yes
N7 C29 C30 106.59(17) yes
N7 C29 H291 125.0 no
C30 C29 H291 128.5 no
N8 C30 C29 107.54(17) yes
N8 C30 H301 123.6 no
C29 C30 H301 128.8 no
N7 C31 N8 106.36(15) yes
N7 C31 P2 131.36(13) yes
N8 C31 P2 121.35(13) yes
C19 C32 H323 111.2 no
C19 C32 H322 111.4 no
H323 C32 H322 109.3 no
C19 C32 H321 110.2 no
H323 C32 H321 107.3 no
H322 C32 H321 107.4 no
C19 C33 H331 110.5 no
C19 C33 H332 109.8 no
H331 C33 H332 110.3 no
C19 C33 H333 107.4 no
H331 C33 H333 109.2 no
H332 C33 H333 109.7 no
C19 C34 H343 110.1 no
C19 C34 H342 108.1 no
H343 C34 H342 109.5 no
C19 C34 H341 110.2 no
H343 C34 H341 109.9 no
H342 C34 H341 108.9 no
N5 C35 H353 108.0 no
N5 C35 H352 109.9 no
H353 C35 H352 109.9 no
N5 C35 H351 108.8 no
H353 C35 H351 109.0 no
H352 C35 H351 111.2 no
N8 C36 H361 109.0 no
N8 C36 H362 109.1 no
H361 C36 H362 110.2 no
N8 C36 H363 107.8 no
H361 C36 H363 110.1 no
H362 C36 H363 110.5 no
F3 C37 F1 105.7(2) yes
F3 C37 F2 106.5(2) yes
F1 C37 F2 109.3(2) yes
F3 C37 S4 110.8(2) yes
F1 C37 S4 113.45(16) yes
F2 C37 S4 110.83(19) yes
F4 C38 F5 107.86(16) yes
F4 C38 F6 107.90(16) yes
F5 C38 F6 107.65(15) yes
F4 C38 S2 110.13(13) yes
F5 C38 S2 111.75(13) yes
F6 C38 S2 111.40(13) yes
F8 C39 F7 106.79(16) yes
F8 C39 F9 107.16(16) yes
F7 C39 F9 107.79(16) yes
F8 C39 S3 111.56(13) yes
F7 C39 S3 112.06(14) yes
F9 C39 S3 111.23(14) yes
F11 C40 F10 107.68(15) yes
F11 C40 F12 107.90(15) yes
F10 C40 F12 107.95(15) yes
F11 C40 S1 110.65(13) yes
F10 C40 S1 110.68(13) yes
F12 C40 S1 111.83(13) yes
C40 S1 O11 103.15(8) yes
C40 S1 O12 103.99(9) yes
O11 S1 O12 114.15(8) yes
C40 S1 O10 102.74(9) yes
O11 S1 O10 114.74(8) yes
O12 S1 O10 115.75(9) yes
C38 S2 O4 102.34(8) yes
C38 S2 O6 104.22(9) yes
O4 S2 O6 114.43(8) yes
C38 S2 O5 103.17(9) yes
O4 S2 O5 114.78(9) yes
O6 S2 O5 115.53(9) yes
C39 S3 O8 102.71(9) yes
C39 S3 O9 101.82(9) yes
O8 S3 O9 114.10(10) yes
C39 S3 O7 104.07(9) yes
O8 S3 O7 115.55(10) yes
O9 S3 O7 115.90(9) yes
C37 S4 O2 103.55(12) yes
C37 S4 O1 103.75(11) yes
O2 S4 O1 114.77(11) yes
C37 S4 O3 103.47(11) yes
O2 S4 O3 112.37(11) yes
O1 S4 O3 116.82(11) yes
C1 P1 C13 108.13(8) yes
C1 P1 C2 110.12(8) yes
C13 P1 C2 95.33(8) yes
C19 P2 C31 109.99(8) yes
C19 P2 C20 108.51(8) yes
C31 P2 C20 94.96(8) yes

loop_
_geom_bond_atom_site_label_1
_geom_bond_atom_site_label_2
_geom_bond_distance
_geom_bond_publ_flag
N1 C2 1.341(2) yes
N1 C3 1.371(3) yes
N1 C17 1.461(3) yes
N2 C2 1.348(2) yes
N2 C4 1.379(2) yes
N2 C5 1.437(2) yes
N3 C10 1.431(2) yes
N3 C11 1.379(2) yes
N3 C13 1.349(2) yes
N4 C12 1.372(2) yes
N4 C13 1.338(2) yes
N4 C18 1.471(2) yes
N5 C20 1.343(2) yes
N5 C21 1.369(2) yes
N5 C35 1.470(2) yes
N6 C20 1.352(2) yes
N6 C22 1.374(2) yes
N6 C23 1.435(2) yes
N7 C28 1.433(2) yes
N7 C29 1.381(2) yes
N7 C31 1.348(2) yes
N8 C30 1.364(2) yes
N8 C31 1.340(2) yes
N8 C36 1.473(2) yes
O1 S4 1.4295(17) yes
O2 S4 1.4403(17) yes
O3 S4 1.4204(16) yes
O4 S2 1.4431(14) yes
O5 S2 1.4395(14) yes
O6 S2 1.4399(14) yes
O7 S3 1.4248(14) yes
O8 S3 1.4390(15) yes
O9 S3 1.4340(15) yes
O10 S1 1.4359(15) yes
O11 S1 1.4489(14) yes
O12 S1 1.4398(14) yes
F1 C37 1.318(3) yes
F2 C37 1.293(3) yes
F3 C37 1.327(3) yes
F4 C38 1.336(2) yes
F5 C38 1.333(2) yes
F6 C38 1.329(2) yes
F7 C39 1.336(2) yes
F8 C39 1.337(2) yes
F9 C39 1.331(2) yes
F10 C40 1.336(2) yes
F11 C40 1.337(2) yes
F12 C40 1.324(2) yes
C1 C14 1.525(3) yes
C1 C15 1.533(3) yes
C1 C16 1.536(3) yes
C1 P1 1.8613(18) yes
C2 P1 1.8288(18) yes
C3 C4 1.335(3) yes
C3 H31 0.930 no
C4 H41 0.925 no
C5 C6 1.387(3) yes
C5 C10 1.387(3) yes
C6 C7 1.383(3) yes
C6 H61 0.941 no
C7 C8 1.381(3) yes
C7 H71 0.933 no
C8 C9 1.381(3) yes
C8 H81 0.934 no
C9 C10 1.390(3) yes
C9 H91 0.936 no
C11 C12 1.348(3) yes
C11 H111 0.939 no
C12 H121 0.944 no
C13 P1 1.8315(18) yes
C14 H143 0.961 no
C14 H142 0.962 no
C14 H141 0.954 no
C15 H151 0.970 no
C15 H152 0.968 no
C15 H153 0.972 no
C16 H163 0.960 no
C16 H162 0.970 no
C16 H161 0.953 no
C17 H173 0.947 no
C17 H172 0.958 no
C17 H171 0.944 no
C18 H181 0.963 no
C18 H182 0.944 no
C18 H183 0.951 no
C19 C32 1.524(3) yes
C19 C33 1.539(3) yes
C19 C34 1.537(3) yes
C19 P2 1.8656(19) yes
C20 P2 1.8247(18) yes
C21 C22 1.346(3) yes
C21 H211 0.937 no
C22 H221 0.929 no
C23 C24 1.386(3) yes
C23 C28 1.390(3) yes
C24 C25 1.377(3) yes
C24 H241 0.928 no
C25 C26 1.386(3) yes
C25 H251 0.937 no
C26 C27 1.383(3) yes
C26 H261 0.946 no
C27 C28 1.389(3) yes
C27 H271 0.933 no
C29 C30 1.347(3) yes
C29 H291 0.930 no
C30 H301 0.927 no
C31 P2 1.8306(18) yes
C32 H323 0.952 no
C32 H322 0.964 no
C32 H321 0.953 no
C33 H331 0.964 no
C33 H332 0.967 no
C33 H333 0.964 no
C34 H343 0.960 no
C34 H342 0.973 no
C34 H341 0.968 no
C35 H353 0.959 no
C35 H352 0.951 no
C35 H351 0.954 no
C36 H361 0.945 no
C36 H362 0.942 no
C36 H363 0.940 no
C37 S4 1.820(3) yes
C38 S2 1.822(2) yes
C39 S3 1.825(2) yes
C40 S1 1.8240(19) yes

loop_
_geom_hbond_atom_site_label_D
_geom_hbond_atom_site_label_H
_geom_hbond_atom_site_label_A
_geom_hbond_site_symmetry_A
_geom_hbond_angle_DHA
_geom_hbond_distance_DH
_geom_hbond_distance_HA
_geom_hbond_distance_DA
_geom_hbond_publ_flag
C4 H41 O8 3_554 155.13(6) 0.925 2.345 3.208(3) yes
C11 H111 O11 . 168.69(6) 0.939 2.250 3.176(3) yes
C15 H153 O3 . 154.97(6) 0.972 2.563 3.468(3) yes
C16 H161 O9 3_555 164.18(6) 0.953 2.358 3.285(3) yes
C18 H181 O4 . 152.19(5) 0.963 2.475 3.357(3) yes
C18 H182 O6 3_555 147.58(6) 0.944 2.501 3.336(3) yes
C18 H183 O8 . 157.52(6) 0.951 2.569 3.467(3) yes
C22 H221 O2 2_655 162.97(7) 0.929 2.210 3.110(3) yes
C27 H271 O5 . 121.40(5) 0.933 2.580 3.168(3) yes
C29 H291 O4 3_554 169.78(6) 0.930 2.233 3.153(3) yes
C30 H301 O1 4_655 147.75(6) 0.927 2.547 3.368(3) yes
C36 H361 O11 3_454 136.90(6) 0.945 2.493 3.248(3) yes
C36 H362 O12 1_455 125.78(6) 0.942 2.552 3.195(3) yes
